data_4073309
loop_
_publ_author_name
'Zhou, Shuangliu'
'Wang, Shaowu'
'Yang, Gaosheng'
'Li, Qinghai'
'Zhang, Lijun'
'Yao, Zijian'
'Zhou, Zhangkai'
'Song, Hai-bin'

_publ_section_title
;
 Synthesis, Structure, and Diverse Catalytic Activities of
 [Ethylenebis(indenyl)]lanthanide(III) Amides on N&#x2212;H and C&#x2212;H
 Addition to Carbodiimides and&#x025B;-Caprolactone Polymerization
;
_journal_issue 15
_journal_name_full Organometallics
_journal_page_first 3755
_journal_paper_doi 10.1021/om070234s
_journal_volume 26
_journal_year 2007
_chemical_formula_moiety 'C26 H34 N Si2 Y'
_chemical_formula_sum 'C26 H34 N Si2 Y'
_chemical_formula_weight 505.63
_chemical_name_systematic
; 
 ? 
;
_space_group_IT_number 14
_symmetry_cell_setting monoclinic
_symmetry_space_group_name_Hall '-P 2ybc'
_symmetry_space_group_name_H-M 'P 1 21/c 1'
_atom_sites_solution_hydrogens geom
_atom_sites_solution_primary direct
_atom_sites_solution_secondary difmap
_audit_creation_method SHELXL-97
_cell_angle_alpha 90.00
_cell_angle_beta 91.923(8)
_cell_angle_gamma 90.00
_cell_formula_units_Z 8
_cell_length_a 10.548(6)
_cell_length_b 21.289(11)
_cell_length_c 23.140(12)
_cell_measurement_reflns_used 8280
_cell_measurement_temperature 113(2)
_cell_measurement_theta_max 27.9
_cell_measurement_theta_min 1.8
_cell_volume 5193(5)
_computing_cell_refinement CrystalClear
_computing_data_collection CrystalClear
_computing_data_reduction CrystalClear
_computing_publication_material 'CrystalStructure 3.7.0'
_computing_structure_refinement 'SHELXL-97 (Sheldrick, 1997)'
_computing_structure_solution 'SHELXS-97 (Sheldrick, 1990)'
_diffrn_ambient_temperature 113(2)
_diffrn_detector_area_resol_mean 7.31
_diffrn_measured_fraction_theta_full 0.998
_diffrn_measured_fraction_theta_max 0.998
_diffrn_measurement_device_type 'Rigaku Saturn'
_diffrn_measurement_method \w
_diffrn_radiation_monochromator confocal
_diffrn_radiation_source 'rotating anode'
_diffrn_radiation_type MoK\a
_diffrn_radiation_wavelength 0.71070
_diffrn_reflns_av_R_equivalents 0.1088
_diffrn_reflns_av_sigmaI/netI 0.1042
_diffrn_reflns_limit_h_max 13
_diffrn_reflns_limit_h_min -13
_diffrn_reflns_limit_k_max 26
_diffrn_reflns_limit_k_min -24
_diffrn_reflns_limit_l_max 28
_diffrn_reflns_limit_l_min -28
_diffrn_reflns_number 41851
_diffrn_reflns_theta_full 26.00
_diffrn_reflns_theta_max 26.00
_diffrn_reflns_theta_min 1.30
_exptl_absorpt_coefficient_mu 2.351
_exptl_absorpt_correction_T_max 0.6507
_exptl_absorpt_correction_T_min 0.5801
_exptl_absorpt_correction_type multi-scan
_exptl_absorpt_process_details 'Jacobson, R. (1998) Private communication'
_exptl_crystal_colour colorless
_exptl_crystal_density_diffrn 1.293
_exptl_crystal_density_method 'not measured'
_exptl_crystal_description prism
_exptl_crystal_F_000 2112
_exptl_crystal_size_max 0.26
_exptl_crystal_size_mid 0.24
_exptl_crystal_size_min 0.20
_refine_diff_density_max 0.801
_refine_diff_density_min -0.878
_refine_diff_density_rms 0.103
_refine_ls_extinction_method none
_refine_ls_goodness_of_fit_ref 1.071
_refine_ls_hydrogen_treatment constr
_refine_ls_matrix_type full
_refine_ls_number_parameters 623
_refine_ls_number_reflns 10170
_refine_ls_number_restraints 109
_refine_ls_restrained_S_all 1.074
_refine_ls_R_factor_all 0.1043
_refine_ls_R_factor_gt 0.0655
_refine_ls_shift/su_max 0.002
_refine_ls_shift/su_mean 0.000
_refine_ls_structure_factor_coef Fsqd
_refine_ls_weighting_details 'calc w=1/[\s^2^(Fo^2^)+(0.0647P)^2^+0.0000P] where P=(Fo^2^+2Fc^2^)/3'
_refine_ls_weighting_scheme calc
_refine_ls_wR_factor_gt 0.1339
_refine_ls_wR_factor_ref 0.1533
_reflns_number_gt 7285
_reflns_number_total 10170
_reflns_threshold_expression >2sigma(I)
_cod_data_source_file om070234s-file002.cif
_cod_data_source_block 1
_cod_original_sg_symbol_H-M P2(1)/c
_cod_database_code 4073309

loop_
_symmetry_equiv_pos_as_xyz
'x, y, z'
'-x, y+1/2, -z+1/2'
'-x, -y, -z'
'x, -y-1/2, z-1/2'

loop_
_atom_site_label
_atom_site_type_symbol
_atom_site_fract_x
_atom_site_fract_y
_atom_site_fract_z
_atom_site_U_iso_or_equiv
_atom_site_adp_type
_atom_site_occupancy
_atom_site_symmetry_multiplicity
_atom_site_calc_flag
_atom_site_refinement_flags
_atom_site_disorder_assembly
_atom_site_disorder_group
Y1 Y 0.00226(4) 0.72375(2) 0.424100(19) 0.02405(14) Uani 1 1 d . A .
Y2 Y 0.46854(4) 0.50673(2) 0.25184(2) 0.02892(15) Uani 1 1 d . . .
Si1 Si -0.06870(13) 0.75412(7) 0.55070(6) 0.0331(4) Uani 1 1 d . A .
Si3 Si 0.40763(12) 0.47699(7) 0.12209(6) 0.0288(3) Uani 1 1 d . . .
Si4 Si 0.59069(14) 0.59026(7) 0.13473(7) 0.0377(4) Uani 1 1 d . . .
N1 N 0.0255(4) 0.70038(18) 0.51840(16) 0.0349(10) Uani 1 1 d D . .
N2 N 0.4971(3) 0.53115(17) 0.15936(16) 0.0288(9) Uani 1 1 d . . .
C1 C 0.1320(5) 0.7630(2) 0.3337(2) 0.0311(12) Uani 1 1 d . . .
C2 C 0.2187(4) 0.7293(2) 0.3702(2) 0.0344(13) Uani 1 1 d . A .
H2 H 0.2557 0.6900 0.3608 0.041 Uiso 1 1 calc R . .
C3 C 0.2427(4) 0.7623(2) 0.4228(2) 0.0330(12) Uani 1 1 d . . .
H3 H 0.2962 0.7490 0.4543 0.040 Uiso 1 1 calc R A .
C4 C 0.1715(4) 0.8188(2) 0.4195(2) 0.0286(11) Uani 1 1 d . A .
C5 C 0.1006(4) 0.8193(2) 0.3643(2) 0.0297(12) Uani 1 1 d . A .
C6 C 0.0213(5) 0.8722(2) 0.3500(2) 0.0349(12) Uani 1 1 d . . .
H6 H -0.0259 0.8737 0.3143 0.042 Uiso 1 1 calc R A .
C7 C 0.0153(5) 0.9208(2) 0.3888(2) 0.0412(14) Uani 1 1 d . A .
H7 H -0.0371 0.9560 0.3797 0.049 Uiso 1 1 calc R . .
C8 C 0.0855(5) 0.9199(2) 0.4427(2) 0.0403(14) Uani 1 1 d . . .
H8 H 0.0791 0.9545 0.4683 0.048 Uiso 1 1 calc R A .
C9 C 0.1612(5) 0.8708(2) 0.4582(2) 0.0358(13) Uani 1 1 d . A .
H9 H 0.2067 0.8709 0.4943 0.043 Uiso 1 1 calc R . .
C10 C 0.0813(5) 0.7429(3) 0.2749(2) 0.0415(14) Uani 1 1 d . A .
H10A H 0.1278 0.7049 0.2628 0.050 Uiso 1 1 calc R . .
H10B H 0.0984 0.7766 0.2467 0.050 Uiso 1 1 calc R . .
C11 C -0.0629(5) 0.7283(3) 0.2726(2) 0.0427(14) Uani 1 1 d . . .
H11A H -0.1108 0.7683 0.2727 0.051 Uiso 1 1 calc R A .
H11B H -0.0850 0.7062 0.2360 0.051 Uiso 1 1 calc R . .
C12 C -0.1025(5) 0.6887(2) 0.3226(2) 0.0334(12) Uani 1 1 d . A .
C13 C -0.0384(5) 0.6356(2) 0.3459(2) 0.0352(13) Uani 1 1 d . . .
H13 H 0.0350 0.6172 0.3302 0.042 Uiso 1 1 calc R A .
C14 C -0.0977(5) 0.6137(2) 0.3954(2) 0.0369(13) Uani 1 1 d . A .
H14 H -0.0699 0.5797 0.4192 0.044 Uiso 1 1 calc R . .
C15 C -0.2073(4) 0.6515(2) 0.4036(2) 0.0305(12) Uani 1 1 d . . .
C16 C -0.2091(4) 0.6983(2) 0.3581(2) 0.0295(11) Uani 1 1 d . A .
C17 C -0.3118(5) 0.7426(2) 0.3552(2) 0.0366(13) Uani 1 1 d . . .
H17 H -0.3154 0.7736 0.3255 0.044 Uiso 1 1 calc R A .
C18 C -0.4040(5) 0.7403(3) 0.3949(2) 0.0409(14) Uani 1 1 d . A .
H18 H -0.4718 0.7696 0.3924 0.049 Uiso 1 1 calc R . .
C19 C -0.4011(5) 0.6946(3) 0.4404(2) 0.0426(14) Uani 1 1 d . . .
H19 H -0.4670 0.6940 0.4674 0.051 Uiso 1 1 calc R A .
C20 C -0.3040(5) 0.6517(2) 0.4455(2) 0.0370(13) Uani 1 1 d . A .
H20 H -0.3012 0.6224 0.4765 0.044 Uiso 1 1 calc R . .
C21 C -0.1461(4) 0.8021(2) 0.4882(2) 0.0327(12) Uani 1 1 d . . .
H21A H -0.1928 0.7738 0.4617 0.049 Uiso 1 1 calc R A .
H21B H -0.0801 0.8240 0.4672 0.049 Uiso 1 1 calc R . .
H21C H -0.2047 0.8329 0.5039 0.049 Uiso 1 1 calc R . .
C22 C -0.2028(5) 0.7197(3) 0.5921(2) 0.0482(15) Uani 1 1 d . . .
H22A H -0.2484 0.6888 0.5678 0.072 Uiso 1 1 calc R A .
H22B H -0.2611 0.7532 0.6028 0.072 Uiso 1 1 calc R . .
H22C H -0.1686 0.6991 0.6271 0.072 Uiso 1 1 calc R . .
C23 C 0.0190(5) 0.8108(3) 0.5996(2) 0.0494(15) Uani 1 1 d . . .
H23A H 0.0595 0.7878 0.6319 0.074 Uiso 1 1 calc R A .
H23B H -0.0408 0.8415 0.6146 0.074 Uiso 1 1 calc R . .
H23C H 0.0839 0.8326 0.5779 0.074 Uiso 1 1 calc R . .
C27 C 0.3683(5) 0.5506(3) 0.3478(2) 0.0424(14) Uani 1 1 d . . .
C28 C 0.4308(5) 0.6019(3) 0.3219(2) 0.0447(15) Uani 1 1 d . . .
H28 H 0.5051 0.6217 0.3375 0.054 Uiso 1 1 calc R . .
C29 C 0.3672(5) 0.6191(2) 0.2699(2) 0.0379(13) Uani 1 1 d . . .
H29 H 0.3922 0.6514 0.2444 0.046 Uiso 1 1 calc R . .
C30 C 0.2577(5) 0.5793(2) 0.2622(2) 0.0329(12) Uani 1 1 d . . .
C31 C 0.2598(5) 0.5366(2) 0.3103(2) 0.0343(12) Uani 1 1 d . . .
C32 C 0.1601(5) 0.4914(3) 0.3143(2) 0.0448(15) Uani 1 1 d . . .
H32 H 0.1610 0.4618 0.3451 0.054 Uiso 1 1 calc R . .
C33 C 0.0629(5) 0.4912(3) 0.2731(3) 0.0471(15) Uani 1 1 d . . .
H33 H -0.0035 0.4613 0.2759 0.056 Uiso 1 1 calc R . .
C34 C 0.0600(5) 0.5346(3) 0.2268(2) 0.0456(15) Uani 1 1 d . . .
H34 H -0.0098 0.5345 0.1998 0.055 Uiso 1 1 calc R . .
C35 C 0.1563(5) 0.5765(3) 0.2204(2) 0.0373(13) Uani 1 1 d . . .
H35 H 0.1555 0.6039 0.1879 0.045 Uiso 1 1 calc R . .
C36 C 0.4095(6) 0.5125(4) 0.4015(2) 0.067(2) Uani 1 1 d . . .
H36A H 0.3938 0.5377 0.4365 0.080 Uiso 1 1 calc R . .
H36B H 0.3566 0.4742 0.4032 0.080 Uiso 1 1 calc R . .
C37 C 0.5464(8) 0.4936(3) 0.4023(3) 0.089(3) Uani 1 1 d . . .
H37A H 0.5978 0.5302 0.4154 0.106 Uiso 1 1 calc R . .
H37B H 0.5592 0.4601 0.4315 0.106 Uiso 1 1 calc R . .
C38 C 0.5972(6) 0.4709(3) 0.3467(2) 0.0544(19) Uani 1 1 d . . .
C39 C 0.6857(6) 0.4989(3) 0.3104(3) 0.066(2) Uani 1 1 d . . .
H39 H 0.7267 0.5377 0.3191 0.079 Uiso 1 1 calc R . .
C40 C 0.7069(5) 0.4654(3) 0.2621(3) 0.0527(16) Uani 1 1 d . . .
H40 H 0.7606 0.4769 0.2317 0.063 Uiso 1 1 calc R . .
C41 C 0.6340(4) 0.4101(2) 0.2657(2) 0.0317(12) Uani 1 1 d . . .
C42 C 0.5598(5) 0.4119(2) 0.3170(2) 0.0341(12) Uani 1 1 d . . .
C43 C 0.4789(5) 0.3610(3) 0.3290(3) 0.0491(16) Uani 1 1 d . . .
H43 H 0.4266 0.3625 0.3616 0.059 Uiso 1 1 calc R . .
C44 C 0.4762(5) 0.3104(3) 0.2939(3) 0.0535(17) Uani 1 1 d . . .
H44 H 0.4226 0.2760 0.3027 0.064 Uiso 1 1 calc R . .
C45 C 0.5512(6) 0.3070(3) 0.2445(3) 0.0488(16) Uani 1 1 d . . .
H45 H 0.5481 0.2704 0.2210 0.059 Uiso 1 1 calc R . .
C46 C 0.6280(5) 0.3558(3) 0.2303(2) 0.0405(14) Uani 1 1 d . . .
H46 H 0.6774 0.3534 0.1968 0.049 Uiso 1 1 calc R . .
C47 C 0.3264(4) 0.4279(2) 0.17979(19) 0.0293(11) Uani 1 1 d . . .
H47A H 0.2774 0.4556 0.2044 0.044 Uiso 1 1 calc R . .
H47B H 0.3909 0.4058 0.2035 0.044 Uiso 1 1 calc R . .
H47C H 0.2696 0.3972 0.1609 0.044 Uiso 1 1 calc R . .
C48 C 0.2775(5) 0.5112(2) 0.0744(2) 0.0382(13) Uani 1 1 d . . .
H48A H 0.2228 0.5377 0.0976 0.057 Uiso 1 1 calc R . .
H48B H 0.2271 0.4771 0.0568 0.057 Uiso 1 1 calc R . .
H48C H 0.3147 0.5366 0.0440 0.057 Uiso 1 1 calc R . .
C49 C 0.4991(4) 0.4207(2) 0.0773(2) 0.0351(12) Uani 1 1 d . . .
H49A H 0.5392 0.4436 0.0461 0.053 Uiso 1 1 calc R . .
H49B H 0.4413 0.3889 0.0608 0.053 Uiso 1 1 calc R . .
H49C H 0.5646 0.4002 0.1017 0.053 Uiso 1 1 calc R . .
C50 C 0.7143(6) 0.5595(3) 0.0858(3) 0.0608(18) Uani 1 1 d . . .
H50A H 0.7561 0.5230 0.1037 0.091 Uiso 1 1 calc R . .
H50B H 0.7774 0.5924 0.0793 0.091 Uiso 1 1 calc R . .
H50C H 0.6741 0.5472 0.0487 0.091 Uiso 1 1 calc R . .
C51 C 0.6784(5) 0.6293(2) 0.1974(2) 0.0481(15) Uani 1 1 d . . .
H51A H 0.6176 0.6427 0.2261 0.072 Uiso 1 1 calc R . .
H51B H 0.7244 0.6660 0.1835 0.072 Uiso 1 1 calc R . .
H51C H 0.7387 0.5995 0.2153 0.072 Uiso 1 1 calc R . .
C52 C 0.4955(6) 0.6520(3) 0.0949(3) 0.0601(18) Uani 1 1 d . . .
H52A H 0.4500 0.6328 0.0618 0.090 Uiso 1 1 calc R . .
H52B H 0.5524 0.6848 0.0813 0.090 Uiso 1 1 calc R . .
H52C H 0.4343 0.6705 0.1209 0.090 Uiso 1 1 calc R . .
Si2 Si 0.1305(9) 0.6487(5) 0.5523(4) 0.034(4) Uani 0.321(8) 1 d PDU A 1
C24 C 0.120(2) 0.6485(12) 0.6337(5) 0.061(6) Uani 0.321(8) 1 d PDU A 1
H24A H 0.1351 0.6911 0.6485 0.091 Uiso 0.321(8) 1 calc PR A 1
H24B H 0.1849 0.6202 0.6505 0.091 Uiso 0.321(8) 1 calc PR A 1
H24C H 0.0361 0.6342 0.6444 0.091 Uiso 0.321(8) 1 calc PR A 1
C26 C 0.3042(9) 0.6628(7) 0.5374(7) 0.042(5) Uani 0.321(8) 1 d PDU A 1
H26A H 0.3269 0.7061 0.5479 0.062 Uiso 0.321(8) 1 calc PR A 1
H26B H 0.3184 0.6562 0.4962 0.062 Uiso 0.321(8) 1 calc PR A 1
H26C H 0.3569 0.6336 0.5603 0.062 Uiso 0.321(8) 1 calc PR A 1
C25 C 0.1011(16) 0.5638(5) 0.5290(7) 0.054(5) Uani 0.321(8) 1 d PDU A 1
H25A H 0.0127 0.5526 0.5357 0.081 Uiso 0.321(8) 1 calc PR A 1
H25B H 0.1578 0.5359 0.5514 0.081 Uiso 0.321(8) 1 calc PR A 1
H25C H 0.1176 0.5594 0.4877 0.081 Uiso 0.321(8) 1 calc PR A 1
Si2' Si 0.0682(7) 0.6292(3) 0.5476(3) 0.0405(19) Uani 0.324(6) 1 d PDU A 2
C24' C -0.0597(14) 0.5673(6) 0.5466(7) 0.055(5) Uani 0.324(6) 1 d PDU A 2
H24D H -0.1327 0.5828 0.5675 0.083 Uiso 0.324(6) 1 calc PR A 2
H24E H -0.0269 0.5291 0.5654 0.083 Uiso 0.324(6) 1 calc PR A 2
H24F H -0.0859 0.5579 0.5065 0.083 Uiso 0.324(6) 1 calc PR A 2
C25' C 0.2068(15) 0.5976(10) 0.5058(10) 0.050(7) Uani 0.324(6) 1 d PDU A 2
H25D H 0.1806 0.5922 0.4651 0.075 Uiso 0.324(6) 1 calc PR A 2
H25E H 0.2337 0.5570 0.5221 0.075 Uiso 0.324(6) 1 calc PR A 2
H25F H 0.2776 0.6274 0.5087 0.075 Uiso 0.324(6) 1 calc PR A 2
C26' C 0.125(2) 0.6392(12) 0.6257(5) 0.051(6) Uani 0.324(6) 1 d PDU A 2
H26D H 0.0563 0.6560 0.6484 0.077 Uiso 0.324(6) 1 calc PR A 2
H26E H 0.1973 0.6683 0.6276 0.077 Uiso 0.324(6) 1 calc PR A 2
H26F H 0.1521 0.5984 0.6415 0.077 Uiso 0.324(6) 1 calc PR A 2
Si2" Si 0.1407(8) 0.6543(5) 0.5529(4) 0.040(4) Uani 0.355(8) 1 d PD A 3
C24" C 0.2703(14) 0.7036(8) 0.5880(8) 0.095(9) Uani 0.355(8) 1 d PD A 3
H24G H 0.2342 0.7305 0.6176 0.142 Uiso 0.355(8) 1 calc PR A 3
H24H H 0.3093 0.7298 0.5587 0.142 Uiso 0.355(8) 1 calc PR A 3
H24I H 0.3348 0.6760 0.6060 0.142 Uiso 0.355(8) 1 calc PR A 3
C25" C 0.0640(18) 0.6040(8) 0.6090(7) 0.084(7) Uani 0.355(8) 1 d PDU A 3
H25G H 0.0299 0.6310 0.6391 0.126 Uiso 0.355(8) 1 calc PR A 3
H25H H 0.1273 0.5754 0.6264 0.126 Uiso 0.355(8) 1 calc PR A 3
H25I H -0.0050 0.5796 0.5908 0.126 Uiso 0.355(8) 1 calc PR A 3
C26" C 0.2091(19) 0.6023(10) 0.4949(8) 0.089(13) Uani 0.355(8) 1 d PD A 3
H26G H 0.1416 0.5761 0.4775 0.133 Uiso 0.355(8) 1 calc PR A 3
H26H H 0.2753 0.5753 0.5123 0.133 Uiso 0.355(8) 1 calc PR A 3
H26I H 0.2457 0.6286 0.4650 0.133 Uiso 0.355(8) 1 calc PR A 3

loop_
_atom_site_aniso_label
_atom_site_aniso_U_11
_atom_site_aniso_U_22
_atom_site_aniso_U_33
_atom_site_aniso_U_23
_atom_site_aniso_U_13
_atom_site_aniso_U_12
Y1 0.0219(2) 0.0248(3) 0.0255(3) -0.0009(2) 0.00127(19) 0.00073(19)
Y2 0.0242(3) 0.0249(3) 0.0371(3) -0.0032(2) -0.0068(2) 0.0026(2)
Si1 0.0367(8) 0.0366(9) 0.0261(8) -0.0019(6) 0.0049(6) 0.0003(7)
Si3 0.0263(7) 0.0268(8) 0.0335(8) -0.0015(6) 0.0011(6) -0.0004(6)
Si4 0.0373(9) 0.0238(8) 0.0519(10) 0.0020(7) 0.0009(7) -0.0064(7)
N1 0.041(3) 0.033(3) 0.030(2) 0.005(2) 0.009(2) 0.009(2)
N2 0.026(2) 0.019(2) 0.041(2) -0.0006(19) 0.0032(18) 0.0017(18)
C1 0.032(3) 0.036(3) 0.026(3) -0.003(2) 0.010(2) -0.004(2)
C2 0.022(3) 0.034(3) 0.048(3) 0.002(3) 0.012(2) 0.001(2)
C3 0.019(2) 0.043(3) 0.038(3) 0.002(2) 0.001(2) 0.000(2)
C4 0.023(3) 0.031(3) 0.033(3) 0.000(2) 0.005(2) -0.007(2)
C5 0.030(3) 0.030(3) 0.029(3) 0.007(2) 0.008(2) -0.005(2)
C6 0.033(3) 0.034(3) 0.038(3) 0.004(2) 0.005(2) -0.010(2)
C7 0.047(3) 0.028(3) 0.050(4) 0.004(3) 0.015(3) 0.000(3)
C8 0.045(3) 0.027(3) 0.049(4) -0.011(3) 0.013(3) -0.014(3)
C9 0.035(3) 0.036(3) 0.037(3) -0.005(3) 0.005(2) -0.013(3)
C10 0.045(3) 0.043(4) 0.037(3) -0.002(3) 0.009(3) -0.005(3)
C11 0.045(3) 0.056(4) 0.027(3) -0.002(3) -0.003(2) -0.010(3)
C12 0.035(3) 0.037(3) 0.027(3) -0.006(2) -0.007(2) -0.003(2)
C13 0.028(3) 0.033(3) 0.044(3) -0.016(3) 0.004(2) -0.003(2)
C14 0.038(3) 0.023(3) 0.049(3) 0.002(2) 0.000(3) 0.000(2)
C15 0.024(3) 0.027(3) 0.039(3) -0.007(2) -0.004(2) -0.005(2)
C16 0.025(3) 0.026(3) 0.037(3) -0.006(2) -0.007(2) -0.004(2)
C17 0.031(3) 0.034(3) 0.044(3) -0.003(3) -0.013(3) -0.005(2)
C18 0.024(3) 0.033(3) 0.065(4) -0.010(3) -0.009(3) 0.006(2)
C19 0.026(3) 0.038(3) 0.064(4) -0.015(3) 0.001(3) -0.006(2)
C20 0.031(3) 0.033(3) 0.047(3) -0.004(3) 0.002(2) -0.008(2)
C21 0.023(3) 0.032(3) 0.044(3) -0.008(2) 0.008(2) 0.003(2)
C22 0.049(4) 0.057(4) 0.039(3) -0.004(3) 0.018(3) -0.003(3)
C23 0.053(4) 0.059(4) 0.035(3) -0.001(3) -0.004(3) -0.003(3)
C27 0.036(3) 0.055(4) 0.036(3) -0.009(3) -0.008(2) 0.016(3)
C28 0.038(3) 0.039(4) 0.057(4) -0.021(3) -0.007(3) 0.003(3)
C29 0.041(3) 0.028(3) 0.044(3) -0.006(2) 0.001(3) 0.005(2)
C30 0.035(3) 0.032(3) 0.032(3) -0.008(2) -0.001(2) 0.015(2)
C31 0.028(3) 0.036(3) 0.039(3) -0.003(2) 0.001(2) 0.005(2)
C32 0.039(3) 0.045(4) 0.051(4) 0.002(3) 0.010(3) 0.010(3)
C33 0.031(3) 0.037(4) 0.073(4) -0.018(3) 0.008(3) 0.002(3)
C34 0.020(3) 0.063(4) 0.054(4) -0.028(3) -0.010(2) 0.016(3)
C35 0.037(3) 0.043(3) 0.031(3) -0.012(2) -0.007(2) 0.024(3)
C36 0.042(4) 0.125(6) 0.033(4) 0.009(4) -0.002(3) 0.007(4)
C37 0.129(7) 0.082(6) 0.051(4) -0.014(4) -0.033(4) 0.058(5)
C38 0.074(4) 0.055(4) 0.032(3) -0.022(3) -0.026(3) 0.050(4)
C39 0.050(4) 0.049(4) 0.095(6) 0.015(4) -0.036(4) -0.001(3)
C40 0.032(3) 0.045(4) 0.080(5) 0.010(4) -0.010(3) -0.002(3)
C41 0.025(3) 0.025(3) 0.045(3) 0.006(2) -0.004(2) 0.005(2)
C42 0.035(3) 0.032(3) 0.035(3) -0.002(2) -0.010(2) 0.010(2)
C43 0.039(3) 0.055(4) 0.054(4) 0.020(3) 0.013(3) 0.015(3)
C44 0.037(3) 0.039(4) 0.084(5) 0.020(3) -0.012(3) -0.007(3)
C45 0.057(4) 0.023(3) 0.065(4) -0.010(3) -0.021(3) 0.013(3)
C46 0.037(3) 0.048(4) 0.037(3) 0.001(3) 0.001(2) 0.020(3)
C47 0.028(3) 0.029(3) 0.031(3) -0.003(2) -0.002(2) 0.001(2)
C48 0.040(3) 0.040(3) 0.035(3) 0.004(2) 0.004(2) -0.004(3)
C49 0.033(3) 0.034(3) 0.039(3) 0.000(2) 0.003(2) -0.001(2)
C50 0.063(4) 0.050(4) 0.071(4) -0.001(3) 0.026(4) -0.018(3)
C51 0.041(3) 0.030(3) 0.073(4) 0.002(3) -0.010(3) -0.009(3)
C52 0.061(4) 0.034(4) 0.084(5) 0.010(3) -0.019(4) -0.008(3)
Si2 0.044(7) 0.032(5) 0.026(6) 0.012(4) 0.004(5) 0.000(5)
C24 0.063(9) 0.067(10) 0.052(9) 0.012(7) 0.005(7) 0.024(7)
C26 0.044(8) 0.040(8) 0.041(8) 0.021(7) 0.005(6) 0.007(6)
C25 0.056(8) 0.047(8) 0.059(8) 0.009(6) -0.011(6) 0.000(6)
Si2' 0.044(4) 0.045(4) 0.032(3) 0.004(3) 0.004(3) 0.015(3)
C24' 0.068(9) 0.049(9) 0.050(8) 0.006(7) 0.017(7) 0.014(7)
C25' 0.051(10) 0.054(10) 0.045(9) 0.004(8) 0.014(8) 0.004(8)
C26' 0.055(8) 0.058(9) 0.041(8) 0.004(7) 0.001(7) 0.021(7)
Si2" 0.014(4) 0.063(7) 0.044(6) 0.005(5) -0.007(4) 0.001(4)
C24" 0.090(17) 0.086(17) 0.103(18) 0.005(14) -0.056(14) 0.011(13)
C25" 0.084(7) 0.084(7) 0.084(7) 0.0005(10) 0.0029(11) 0.0003(10)
C26" 0.10(2) 0.11(2) 0.051(15) 0.014(14) -0.014(13) 0.085(19)

loop_
_atom_type_symbol
_atom_type_description
_atom_type_scat_dispersion_real
_atom_type_scat_dispersion_imag
_atom_type_scat_source
C C 0.0033 0.0016 'International Tables Vol C Tables 4.2.6.8 and 6.1.1.4'
H H 0.0000 0.0000 'International Tables Vol C Tables 4.2.6.8 and 6.1.1.4'
N N 0.0061 0.0033 'International Tables Vol C Tables 4.2.6.8 and 6.1.1.4'
Si Si 0.0817 0.0704 'International Tables Vol C Tables 4.2.6.8 and 6.1.1.4'
Y Y -2.7962 3.5667 'International Tables Vol C Tables 4.2.6.8 and 6.1.1.4'

loop_
_geom_angle_atom_site_label_1
_geom_angle_atom_site_label_2
_geom_angle_atom_site_label_3
_geom_angle
N1 Y1 C13 121.36(16)
N1 Y1 C2 113.63(15)
C13 Y1 C2 80.25(16)
N1 Y1 C14 94.47(16)
C13 Y1 C14 30.82(15)
C2 Y1 C14 105.34(16)
N1 Y1 C3 90.33(15)
C13 Y1 C3 110.18(15)
C2 Y1 C3 31.06(15)
C14 Y1 C3 129.88(16)
N1 Y1 C12 145.36(16)
C13 Y1 C12 30.97(15)
C2 Y1 C12 86.34(16)
C14 Y1 C12 51.77(16)
C3 Y1 C12 116.25(15)
N1 Y1 C1 142.07(15)
C13 Y1 C1 76.14(16)
C2 Y1 C1 31.00(14)
C14 Y1 C1 106.87(16)
C3 Y1 C1 51.91(15)
C12 Y1 C1 66.79(16)
N1 Y1 C5 129.58(15)
C13 Y1 C5 104.01(16)
C2 Y1 C5 50.83(15)
C14 Y1 C5 134.28(16)
C3 Y1 C5 51.52(15)
C12 Y1 C5 85.05(15)
C1 Y1 C5 31.08(14)
N1 Y1 C4 98.80(15)
C13 Y1 C4 126.84(15)
C2 Y1 C4 50.63(15)
C14 Y1 C4 155.74(15)
C3 Y1 C4 30.64(14)
C12 Y1 C4 115.44(15)
C1 Y1 C4 51.63(14)
C5 Y1 C4 31.42(14)
N1 Y1 C16 124.31(15)
C13 Y1 C16 50.15(15)
C2 Y1 C16 116.78(16)
C14 Y1 C16 50.84(15)
C3 Y1 C16 144.98(15)
C12 Y1 C16 30.79(14)
C1 Y1 C16 93.13(15)
C5 Y1 C16 100.69(15)
C4 Y1 C16 131.21(15)
N1 Y1 C15 96.08(15)
C13 Y1 C15 50.55(15)
C2 Y1 C15 130.77(15)
C14 Y1 C15 30.78(14)
C3 Y1 C15 159.92(15)
C12 Y1 C15 51.58(15)
C1 Y1 C15 118.32(15)
C5 Y1 C15 131.54(15)
C4 Y1 C15 161.81(15)
C16 Y1 C15 30.91(14)
N2 Y2 C39 111.5(2)
N2 Y2 C28 116.06(16)
C39 Y2 C28 83.0(2)
N2 Y2 C38 141.09(18)
C39 Y2 C38 30.9(2)
C28 Y2 C38 78.20(17)
N2 Y2 C29 90.53(15)
C39 Y2 C29 108.91(19)
C28 Y2 C29 30.81(15)
C38 Y2 C29 109.00(16)
N2 Y2 C27 142.03(16)
C39 Y2 C27 87.5(2)
C28 Y2 C27 31.05(16)
C38 Y2 C27 67.49(17)
C29 Y2 C27 51.65(17)
N2 Y2 C40 90.30(18)
C39 Y2 C40 29.53(19)
C28 Y2 C40 111.12(19)
C38 Y2 C40 51.46(19)
C29 Y2 C40 131.71(18)
C27 Y2 C40 116.18(19)
N2 Y2 C42 131.09(15)
C39 Y2 C42 51.04(18)
C28 Y2 C42 106.98(17)
C38 Y2 C42 32.20(16)
C29 Y2 C42 136.73(16)
C27 Y2 C42 86.59(16)
C40 Y2 C42 51.77(17)
N2 Y2 C31 124.35(14)
C39 Y2 C31 117.9(2)
C28 Y2 C31 50.74(16)
C38 Y2 C31 93.22(18)
C29 Y2 C31 50.95(16)
C27 Y2 C31 31.25(14)
C40 Y2 C31 144.65(18)
C42 Y2 C31 100.34(16)
N2 Y2 C41 100.55(15)
C39 Y2 C41 48.98(18)
C28 Y2 C41 128.39(16)
C38 Y2 C41 51.27(15)
C29 Y2 C41 157.66(15)
C27 Y2 C41 116.12(16)
C40 Y2 C41 30.39(15)
C42 Y2 C41 31.07(15)
C31 Y2 C41 130.75(16)
N2 Y2 C30 95.10(14)
C39 Y2 C30 133.7(2)
C28 Y2 C30 50.89(15)
C38 Y2 C30 119.12(16)
C29 Y2 C30 30.98(15)
C27 Y2 C30 51.64(15)
C40 Y2 C30 161.61(18)
C42 Y2 C30 131.06(16)
C31 Y2 C30 30.72(14)
C41 Y2 C30 160.80(16)
N1 Si1 C23 114.4(2)
N1 Si1 C22 114.9(2)
C23 Si1 C22 107.9(3)
N1 Si1 C21 105.4(2)
C23 Si1 C21 107.4(2)
C22 Si1 C21 106.3(2)
N2 Si3 C49 115.2(2)
N2 Si3 C48 114.6(2)
C49 Si3 C48 107.6(2)
N2 Si3 C47 105.6(2)
C49 Si3 C47 106.6(2)
C48 Si3 C47 106.6(2)
N2 Si4 C50 111.5(2)
N2 Si4 C52 111.9(2)
C50 Si4 C52 108.6(3)
N2 Si4 C51 110.0(2)
C50 Si4 C51 106.6(3)
C52 Si4 C51 108.0(3)
Si1 N1 Si2' 124.8(3)
Si1 N1 Si2 127.0(4)
Si2' N1 Si2 26.2(4)
Si1 N1 Si2" 126.0(4)
Si2' N1 Si2" 31.5(4)
Si2 N1 Si2" 5.3(6)
Si1 N1 Y1 103.38(17)
Si2' N1 Y1 126.8(3)
Si2 N1 Y1 129.0(4)
Si2" N1 Y1 128.7(4)
Si3 N2 Si4 130.2(2)
Si3 N2 Y2 103.71(18)
Si4 N2 Y2 126.1(2)
C2 C1 C5 106.4(4)
C2 C1 C10 126.6(5)
C5 C1 C10 127.0(5)
C2 C1 Y1 73.3(3)
C5 C1 Y1 75.1(3)
C10 C1 Y1 116.3(3)
C1 C2 C3 110.6(4)
C1 C2 Y1 75.7(3)
C3 C2 Y1 75.5(3)
C1 C2 H2 124.7
C3 C2 H2 124.7
Y1 C2 H2 115.9
C4 C3 C2 107.2(4)
C4 C3 Y1 76.1(3)
C2 C3 Y1 73.5(3)
C4 C3 H3 126.4
C2 C3 H3 126.4
Y1 C3 H3 116.2
C3 C4 C9 132.4(5)
C3 C4 C5 107.9(4)
C9 C4 C5 119.7(5)
C3 C4 Y1 73.2(3)
C9 C4 Y1 119.4(3)
C5 C4 Y1 73.7(3)
C1 C5 C6 133.1(5)
C1 C5 C4 107.9(4)
C6 C5 C4 119.0(4)
C1 C5 Y1 73.8(3)
C6 C5 Y1 118.8(3)
C4 C5 Y1 74.9(3)
C7 C6 C5 118.7(5)
C7 C6 H6 120.7
C5 C6 H6 120.7
C6 C7 C8 121.8(5)
C6 C7 H7 119.1
C8 C7 H7 119.1
C9 C8 C7 121.6(5)
C9 C8 H8 119.2
C7 C8 H8 119.2
C8 C9 C4 119.3(5)
C8 C9 H9 120.4
C4 C9 H9 120.4
C1 C10 C11 113.9(4)
C1 C10 H10A 108.8
C11 C10 H10A 108.8
C1 C10 H10B 108.8
C11 C10 H10B 108.8
H10A C10 H10B 107.7
C12 C11 C10 112.5(4)
C12 C11 H11A 109.1
C10 C11 H11A 109.1
C12 C11 H11B 109.1
C10 C11 H11B 109.1
H11A C11 H11B 107.8
C13 C12 C16 105.7(4)
C13 C12 C11 126.9(5)
C16 C12 C11 127.4(5)
C13 C12 Y1 73.1(3)
C16 C12 Y1 76.4(3)
C11 C12 Y1 113.8(3)
C14 C13 C12 110.8(5)
C14 C13 Y1 75.1(3)
C12 C13 Y1 75.9(3)
C14 C13 H13 124.6
C12 C13 H13 124.6
Y1 C13 H13 116.2
C13 C14 C15 107.9(5)
C13 C14 Y1 74.1(3)
C15 C14 Y1 77.6(3)
C13 C14 H14 126.0
C15 C14 H14 126.0
Y1 C14 H14 114.6
C14 C15 C20 133.8(5)
C14 C15 C16 106.4(4)
C20 C15 C16 119.8(4)
C14 C15 Y1 71.7(3)
C20 C15 Y1 118.3(3)
C16 C15 Y1 74.3(3)
C12 C16 C17 132.2(5)
C12 C16 C15 109.2(4)
C17 C16 C15 118.6(5)
C12 C16 Y1 72.8(3)
C17 C16 Y1 119.9(3)
C15 C16 Y1 74.8(2)
C18 C17 C16 119.8(5)
C18 C17 H17 120.1
C16 C17 H17 120.1
C17 C18 C19 121.6(5)
C17 C18 H18 119.2
C19 C18 H18 119.2
C20 C19 C18 120.8(5)
C20 C19 H19 119.6
C18 C19 H19 119.6
C19 C20 C15 119.3(5)
C19 C20 H20 120.3
C15 C20 H20 120.3
Si1 C21 H21A 109.5
Si1 C21 H21B 109.5
H21A C21 H21B 109.5
Si1 C21 H21C 109.5
H21A C21 H21C 109.5
H21B C21 H21C 109.5
Si1 C22 H22A 109.5
Si1 C22 H22B 109.5
H22A C22 H22B 109.5
Si1 C22 H22C 109.5
H22A C22 H22C 109.5
H22B C22 H22C 109.5
Si1 C23 H23A 109.5
Si1 C23 H23B 109.5
H23A C23 H23B 109.5
Si1 C23 H23C 109.5
H23A C23 H23C 109.5
H23B C23 H23C 109.5
C28 C27 C31 106.0(5)
C28 C27 C36 128.8(5)
C31 C27 C36 125.0(5)
C28 C27 Y2 73.4(3)
C31 C27 Y2 75.8(3)
C36 C27 Y2 112.3(4)
C29 C28 C27 110.3(5)
C29 C28 Y2 75.6(3)
C27 C28 Y2 75.6(3)
C29 C28 H28 124.8
C27 C28 H28 124.8
Y2 C28 H28 115.8
C28 C29 C30 108.1(5)
C28 C29 Y2 73.6(3)
C30 C29 Y2 77.0(3)
C28 C29 H29 125.9
C30 C29 H29 125.9
Y2 C29 H29 115.6
C35 C30 C31 119.6(5)
C35 C30 C29 133.9(5)
C31 C30 C29 106.5(4)
C35 C30 Y2 121.0(3)
C31 C30 Y2 73.6(3)
C29 C30 Y2 72.0(3)
C32 C31 C30 118.9(5)
C32 C31 C27 132.0(5)
C30 C31 C27 109.0(5)
C32 C31 Y2 119.2(3)
C30 C31 Y2 75.6(3)
C27 C31 Y2 72.9(3)
C33 C32 C31 119.3(5)
C33 C32 H32 120.4
C31 C32 H32 120.4
C32 C33 C34 121.3(5)
C32 C33 H33 119.3
C34 C33 H33 119.3
C35 C34 C33 120.8(5)
C35 C34 H34 119.6
C33 C34 H34 119.6
C34 C35 C30 120.1(5)
C34 C35 H35 120.0
C30 C35 H35 120.0
C37 C36 C27 113.5(5)
C37 C36 H36A 108.9
C27 C36 H36A 108.9
C37 C36 H36B 108.9
C27 C36 H36B 108.9
H36A C36 H36B 107.7
C38 C37 C36 116.8(5)
C38 C37 H37A 108.1
C36 C37 H37A 108.1
C38 C37 H37B 108.1
C36 C37 H37B 108.1
H37A C37 H37B 107.3
C39 C38 C42 104.7(5)
C39 C38 C37 129.9(7)
C42 C38 C37 125.4(7)
C39 C38 Y2 73.5(3)
C42 C38 Y2 74.9(3)
C37 C38 Y2 115.6(4)
C40 C39 C38 113.7(6)
C40 C39 Y2 76.9(4)
C38 C39 Y2 75.5(3)
C40 C39 H39 123.2
C38 C39 H39 123.2
Y2 C39 H39 115.8
C39 C40 C41 106.6(6)
C39 C40 Y2 73.6(4)
C41 C40 Y2 76.5(3)
C39 C40 H40 126.7
C41 C40 H40 126.7
Y2 C40 H40 115.6
C40 C41 C46 131.4(5)
C40 C41 C42 109.8(5)
C46 C41 C42 118.8(5)
C40 C41 Y2 73.1(3)
C46 C41 Y2 122.3(3)
C42 C41 Y2 73.3(3)
C43 C42 C41 119.3(5)
C43 C42 C38 135.5(6)
C41 C42 C38 105.1(5)
C43 C42 Y2 118.7(3)
C41 C42 Y2 75.6(3)
C38 C42 Y2 72.9(3)
C44 C43 C42 119.7(6)
C44 C43 H43 120.1
C42 C43 H43 120.1
C43 C44 C45 121.7(6)
C43 C44 H44 119.2
C45 C44 H44 119.2
C46 C45 C44 120.6(5)
C46 C45 H45 119.7
C44 C45 H45 119.7
C45 C46 C41 119.9(5)
C45 C46 H46 120.1
C41 C46 H46 120.1
Si3 C47 H47A 109.5
Si3 C47 H47B 109.5
H47A C47 H47B 109.5
Si3 C47 H47C 109.5
H47A C47 H47C 109.5
H47B C47 H47C 109.5
Si3 C48 H48A 109.5
Si3 C48 H48B 109.5
H48A C48 H48B 109.5
Si3 C48 H48C 109.5
H48A C48 H48C 109.5
H48B C48 H48C 109.5
Si3 C49 H49A 109.5
Si3 C49 H49B 109.5
H49A C49 H49B 109.5
Si3 C49 H49C 109.5
H49A C49 H49C 109.5
H49B C49 H49C 109.5
Si4 C50 H50A 109.5
Si4 C50 H50B 109.5
H50A C50 H50B 109.5
Si4 C50 H50C 109.5
H50A C50 H50C 109.5
H50B C50 H50C 109.5
Si4 C51 H51A 109.5
Si4 C51 H51B 109.5
H51A C51 H51B 109.5
Si4 C51 H51C 109.5
H51A C51 H51C 109.5
H51B C51 H51C 109.5
Si4 C52 H52A 109.5
Si4 C52 H52B 109.5
H52A C52 H52B 109.5
Si4 C52 H52C 109.5
H52A C52 H52C 109.5
H52B C52 H52C 109.5
N1 Si2 C24 113.3(9)
N1 Si2 C26 115.0(7)
C24 Si2 C26 105.6(8)
N1 Si2 C25 112.2(7)
C24 Si2 C25 105.5(8)
C26 Si2 C25 104.3(7)
Si2 C24 H24A 109.5
Si2 C24 H24B 109.5
H24A C24 H24B 109.5
Si2 C24 H24C 109.5
H24A C24 H24C 109.5
H24B C24 H24C 109.5
Si2 C26 H26A 109.5
Si2 C26 H26B 109.5
H26A C26 H26B 109.5
Si2 C26 H26C 109.5
H26A C26 H26C 109.5
H26B C26 H26C 109.5
Si2 C25 H25A 109.5
Si2 C25 H25B 109.5
H25A C25 H25B 109.5
Si2 C25 H25C 109.5
H25A C25 H25C 109.5
H25B C25 H25C 109.5
N1 Si2' C24' 115.8(6)
N1 Si2' C26' 110.3(8)
C24' Si2' C26' 107.1(8)
N1 Si2' C25' 107.9(8)
C24' Si2' C25' 108.0(7)
C26' Si2' C25' 107.4(8)
Si2' C24' H24D 109.5
Si2' C24' H24E 109.5
H24D C24' H24E 109.5
Si2' C24' H24F 109.5
H24D C24' H24F 109.5
H24E C24' H24F 109.5
Si2' C25' H25D 109.5
Si2' C25' H25E 109.5
H25D C25' H25E 109.5
Si2' C25' H25F 109.5
H25D C25' H25F 109.5
H25E C25' H25F 109.5
Si2' C26' H26D 109.5
Si2' C26' H26E 109.5
H26D C26' H26E 109.5
Si2' C26' H26F 109.5
H26D C26' H26F 109.5
H26E C26' H26F 109.5
N1 Si2" C25" 109.1(7)
N1 Si2" C24" 111.7(7)
C25" Si2" C24" 109.9(8)
N1 Si2" C26" 106.4(7)
C25" Si2" C26" 109.8(8)
C24" Si2" C26" 110.0(8)
Si2" C24" H24G 109.5
Si2" C24" H24H 109.5
H24G C24" H24H 109.5
Si2" C24" H24I 109.5
H24G C24" H24I 109.5
H24H C24" H24I 109.5
Si2" C25" H25G 109.5
Si2" C25" H25H 109.5
H25G C25" H25H 109.5
Si2" C25" H25I 109.5
H25G C25" H25I 109.5
H25H C25" H25I 109.5
Si2" C26" H26G 109.5
Si2" C26" H26H 109.5
H26G C26" H26H 109.5
Si2" C26" H26I 109.5
H26G C26" H26I 109.5
H26H C26" H26I 109.5

loop_
_geom_bond_atom_site_label_1
_geom_bond_atom_site_label_2
_geom_bond_distance
Y1 N1 2.243(4)
Y1 C13 2.633(5)
Y1 C2 2.641(5)
Y1 C14 2.645(5)
Y1 C3 2.666(5)
Y1 C12 2.669(5)
Y1 C1 2.672(5)
Y1 C5 2.688(5)
Y1 C4 2.704(5)
Y1 C16 2.715(4)
Y1 C15 2.721(5)
Y2 N2 2.233(4)
Y2 C39 2.628(6)
Y2 C28 2.633(5)
Y2 C38 2.654(5)
Y2 C29 2.659(5)
Y2 C27 2.661(5)
Y2 C40 2.667(6)
Y2 C42 2.680(5)
Y2 C31 2.699(5)
Y2 C41 2.710(5)
Y2 C30 2.725(5)
Si1 N1 1.705(4)
Si1 C23 1.877(5)
Si1 C22 1.883(5)
Si1 C21 1.930(5)
Si3 N2 1.706(4)
Si3 C49 1.872(5)
Si3 C48 1.879(5)
Si3 C47 1.919(5)
Si4 N2 1.709(4)
Si4 C50 1.874(6)
Si4 C52 1.876(6)
Si4 C51 1.888(5)
N1 Si2' 1.714(6)
N1 Si2 1.731(8)
N1 Si2" 1.735(8)
C1 C2 1.420(7)
C1 C5 1.436(7)
C1 C10 1.507(7)
C2 C3 1.421(7)
C2 H2 0.9500
C3 C4 1.419(7)
C3 H3 0.9500
C4 C9 1.428(7)
C4 C5 1.460(6)
C5 C6 1.436(7)
C6 C7 1.374(7)
C6 H6 0.9500
C7 C8 1.429(7)
C7 H7 0.9500
C8 C9 1.356(7)
C8 H8 0.9500
C9 H9 0.9500
C10 C11 1.552(7)
C10 H10A 0.9900
C10 H10B 0.9900
C11 C12 1.502(7)
C11 H11A 0.9900
C11 H11B 0.9900
C12 C13 1.416(7)
C12 C16 1.430(7)
C13 C14 1.403(7)
C13 H13 0.9500
C14 C15 1.426(7)
C14 H14 0.9500
C15 C20 1.431(7)
C15 C16 1.448(6)
C16 C17 1.437(7)
C17 C18 1.362(7)
C17 H17 0.9500
C18 C19 1.432(7)
C18 H18 0.9500
C19 C20 1.375(7)
C19 H19 0.9500
C20 H20 0.9500
C21 H21A 0.9800
C21 H21B 0.9800
C21 H21C 0.9800
C22 H22A 0.9800
C22 H22B 0.9800
C22 H22C 0.9800
C23 H23A 0.9800
C23 H23B 0.9800
C23 H23C 0.9800
C27 C28 1.417(7)
C27 C31 1.444(7)
C27 C36 1.535(7)
C28 C29 1.406(7)
C28 H28 0.9500
C29 C30 1.439(7)
C29 H29 0.9500
C30 C35 1.419(6)
C30 C31 1.437(7)
C31 C32 1.431(7)
C32 C33 1.376(7)
C32 H32 0.9500
C33 C34 1.416(8)
C33 H33 0.9500
C34 C35 1.364(8)
C34 H34 0.9500
C35 H35 0.9500
C36 C37 1.498(9)
C36 H36A 0.9900
C36 H36B 0.9900
C37 C38 1.491(9)
C37 H37A 0.9900
C37 H37B 0.9900
C38 C39 1.409(9)
C38 C42 1.479(8)
C39 C40 1.350(9)
C39 H39 0.9500
C40 C41 1.410(7)
C40 H40 0.9500
C41 C46 1.416(7)
C41 C42 1.444(7)
C42 C43 1.412(7)
C43 C44 1.349(8)
C43 H43 0.9500
C44 C45 1.414(8)
C44 H44 0.9500
C45 C46 1.364(8)
C45 H45 0.9500
C46 H46 0.9500
C47 H47A 0.9800
C47 H47B 0.9800
C47 H47C 0.9800
C48 H48A 0.9800
C48 H48B 0.9800
C48 H48C 0.9800
C49 H49A 0.9800
C49 H49B 0.9800
C49 H49C 0.9800
C50 H50A 0.9800
C50 H50B 0.9800
C50 H50C 0.9800
C51 H51A 0.9800
C51 H51B 0.9800
C51 H51C 0.9800
C52 H52A 0.9800
C52 H52B 0.9800
C52 H52C 0.9800
Si2 C24 1.891(9)
Si2 C26 1.900(9)
Si2 C25 1.908(9)
C24 H24A 0.9800
C24 H24B 0.9800
C24 H24C 0.9800
C26 H26A 0.9800
C26 H26B 0.9800
C26 H26C 0.9800
C25 H25A 0.9800
C25 H25B 0.9800
C25 H25C 0.9800
Si2' C24' 1.885(9)
Si2' C26' 1.899(9)
Si2' C25' 1.903(9)
C24' H24D 0.9800
C24' H24E 0.9800
C24' H24F 0.9800
C25' H25D 0.9800
C25' H25E 0.9800
C25' H25F 0.9800
C26' H26D 0.9800
C26' H26E 0.9800
C26' H26F 0.9800
Si2" C25" 1.886(9)
Si2" C24" 1.886(9)
Si2" C26" 1.899(9)
C24" H24G 0.9800
C24" H24H 0.9800
C24" H24I 0.9800
C25" H25G 0.9800
C25" H25H 0.9800
C25" H25I 0.9800
C26" H26G 0.9800
C26" H26H 0.9800
C26" H26I 0.9800

loop_
_geom_torsion_atom_site_label_1
_geom_torsion_atom_site_label_2
_geom_torsion_atom_site_label_3
_geom_torsion_atom_site_label_4
_geom_torsion
C23 Si1 N1 Si2' 88.3(4)
C22 Si1 N1 Si2' -37.3(5)
C21 Si1 N1 Si2' -154.0(4)
C23 Si1 N1 Si2 55.9(6)
C22 Si1 N1 Si2 -69.7(6)
C21 Si1 N1 Si2 173.6(5)
C23 Si1 N1 Si2" 49.4(6)
C22 Si1 N1 Si2" -76.2(5)
C21 Si1 N1 Si2" 167.1(5)
C23 Si1 N1 Y1 -115.7(2)
C22 Si1 N1 Y1 118.7(2)
C21 Si1 N1 Y1 2.0(2)
C13 Y1 N1 Si1 -133.88(19)
C2 Y1 N1 Si1 133.25(19)
C14 Y1 N1 Si1 -117.9(2)
C3 Y1 N1 Si1 112.1(2)
C12 Y1 N1 Si1 -106.0(3)
C1 Y1 N1 Si1 117.1(2)
C5 Y1 N1 Si1 75.5(3)
C4 Y1 N1 Si1 82.5(2)
C16 Y1 N1 Si1 -73.4(2)
C15 Y1 N1 Si1 -87.0(2)
C13 Y1 N1 Si2' 21.5(4)
C2 Y1 N1 Si2' -71.4(4)
C14 Y1 N1 Si2' 37.5(4)
C3 Y1 N1 Si2' -92.6(4)
C12 Y1 N1 Si2' 49.3(5)
C1 Y1 N1 Si2' -87.5(4)
C5 Y1 N1 Si2' -129.2(4)
C4 Y1 N1 Si2' -122.1(4)
C16 Y1 N1 Si2' 82.0(4)
C15 Y1 N1 Si2' 68.4(4)
C13 Y1 N1 Si2 54.8(6)
C2 Y1 N1 Si2 -38.1(6)
C14 Y1 N1 Si2 70.8(6)
C3 Y1 N1 Si2 -59.3(6)
C12 Y1 N1 Si2 82.6(6)
C1 Y1 N1 Si2 -54.2(6)
C5 Y1 N1 Si2 -95.9(6)
C4 Y1 N1 Si2 -88.8(6)
C16 Y1 N1 Si2 115.3(6)
C15 Y1 N1 Si2 101.7(6)
C13 Y1 N1 Si2" 61.6(5)
C2 Y1 N1 Si2" -31.3(5)
C14 Y1 N1 Si2" 77.6(5)
C3 Y1 N1 Si2" -52.5(5)
C12 Y1 N1 Si2" 89.4(6)
C1 Y1 N1 Si2" -47.4(6)
C5 Y1 N1 Si2" -89.1(5)
C4 Y1 N1 Si2" -82.0(5)
C16 Y1 N1 Si2" 122.1(5)
C15 Y1 N1 Si2" 108.5(5)
C49 Si3 N2 Si4 64.1(4)
C48 Si3 N2 Si4 -61.6(4)
C47 Si3 N2 Si4 -178.5(3)
C49 Si3 N2 Y2 -114.8(2)
C48 Si3 N2 Y2 119.5(2)
C47 Si3 N2 Y2 2.6(2)
C50 Si4 N2 Si3 -56.4(4)
C52 Si4 N2 Si3 65.5(4)
C51 Si4 N2 Si3 -174.4(3)
C50 Si4 N2 Y2 122.3(3)
C52 Si4 N2 Y2 -115.8(3)
C51 Si4 N2 Y2 4.3(3)
C39 Y2 N2 Si3 130.7(2)
C28 Y2 N2 Si3 -136.66(19)
C38 Y2 N2 Si3 119.3(3)
C29 Y2 N2 Si3 -118.75(19)
C27 Y2 N2 Si3 -114.1(3)
C40 Y2 N2 Si3 109.5(2)
C42 Y2 N2 Si3 74.3(2)
C31 Y2 N2 Si3 -77.9(2)
C41 Y2 N2 Si3 80.8(2)
C30 Y2 N2 Si3 -88.1(2)
C39 Y2 N2 Si4 -48.3(3)
C28 Y2 N2 Si4 44.4(3)
C38 Y2 N2 Si4 -59.7(4)
C29 Y2 N2 Si4 62.3(3)
C27 Y2 N2 Si4 66.9(4)
C40 Y2 N2 Si4 -69.4(3)
C42 Y2 N2 Si4 -104.7(3)
C31 Y2 N2 Si4 103.1(3)
C41 Y2 N2 Si4 -98.2(3)
C30 Y2 N2 Si4 93.0(3)
N1 Y1 C1 C2 29.6(4)
C13 Y1 C1 C2 -94.1(3)
C14 Y1 C1 C2 -91.8(3)
C3 Y1 C1 C2 36.0(3)
C12 Y1 C1 C2 -125.4(3)
C5 Y1 C1 C2 112.7(4)
C4 Y1 C1 C2 75.3(3)
C16 Y1 C1 C2 -141.7(3)
C15 Y1 C1 C2 -122.9(3)
N1 Y1 C1 C5 -83.1(3)
C13 Y1 C1 C5 153.2(3)
C2 Y1 C1 C5 -112.7(4)
C14 Y1 C1 C5 155.5(3)
C3 Y1 C1 C5 -76.6(3)
C12 Y1 C1 C5 122.0(3)
C4 Y1 C1 C5 -37.3(3)
C16 Y1 C1 C5 105.6(3)
C15 Y1 C1 C5 124.4(3)
N1 Y1 C1 C10 152.7(3)
C13 Y1 C1 C10 29.0(4)
C2 Y1 C1 C10 123.1(5)
C14 Y1 C1 C10 31.3(4)
C3 Y1 C1 C10 159.1(4)
C12 Y1 C1 C10 -2.2(4)
C5 Y1 C1 C10 -124.2(5)
C4 Y1 C1 C10 -161.6(4)
C16 Y1 C1 C10 -18.6(4)
C15 Y1 C1 C10 0.2(4)
C5 C1 C2 C3 0.2(5)
C10 C1 C2 C3 -178.8(5)
Y1 C1 C2 C3 -68.1(3)
C5 C1 C2 Y1 68.4(3)
C10 C1 C2 Y1 -110.6(5)
N1 Y1 C2 C1 -160.6(3)
C13 Y1 C2 C1 79.3(3)
C14 Y1 C2 C1 97.3(3)
C3 Y1 C2 C1 -116.2(4)
C12 Y1 C2 C1 48.7(3)
C5 Y1 C2 C1 -37.9(3)
C4 Y1 C2 C1 -78.9(3)
C16 Y1 C2 C1 43.9(3)
C15 Y1 C2 C1 77.4(3)
N1 Y1 C2 C3 -44.4(3)
C13 Y1 C2 C3 -164.5(3)
C14 Y1 C2 C3 -146.4(3)
C12 Y1 C2 C3 164.9(3)
C1 Y1 C2 C3 116.2(4)
C5 Y1 C2 C3 78.3(3)
C4 Y1 C2 C3 37.4(3)
C16 Y1 C2 C3 160.1(3)
C15 Y1 C2 C3 -166.4(3)
C1 C2 C3 C4 -1.0(5)
Y1 C2 C3 C4 -69.3(3)
C1 C2 C3 Y1 68.3(3)
N1 Y1 C3 C4 -106.9(3)
C13 Y1 C3 C4 129.3(3)
C2 Y1 C3 C4 113.0(4)
C14 Y1 C3 C4 157.0(3)
C12 Y1 C3 C4 96.1(3)
C1 Y1 C3 C4 77.0(3)
C5 Y1 C3 C4 37.1(3)
C16 Y1 C3 C4 81.0(4)
C15 Y1 C3 C4 144.2(4)
N1 Y1 C3 C2 140.1(3)
C13 Y1 C3 C2 16.3(3)
C14 Y1 C3 C2 44.0(4)
C12 Y1 C3 C2 -16.9(3)
C1 Y1 C3 C2 -36.0(3)
C5 Y1 C3 C2 -75.9(3)
C4 Y1 C3 C2 -113.0(4)
C16 Y1 C3 C2 -32.0(4)
C15 Y1 C3 C2 31.2(6)
C2 C3 C4 C9 -177.8(5)
Y1 C3 C4 C9 114.8(5)
C2 C3 C4 C5 1.4(5)
Y1 C3 C4 C5 -66.1(3)
C2 C3 C4 Y1 67.5(3)
N1 Y1 C4 C3 75.5(3)
C13 Y1 C4 C3 -65.2(3)
C2 Y1 C4 C3 -37.9(3)
C14 Y1 C4 C3 -46.8(5)
C12 Y1 C4 C3 -99.1(3)
C1 Y1 C4 C3 -78.0(3)
C5 Y1 C4 C3 -115.0(4)
C16 Y1 C4 C3 -131.1(3)
C15 Y1 C4 C3 -139.9(4)
N1 Y1 C4 C9 -54.2(4)
C13 Y1 C4 C9 165.1(4)
C2 Y1 C4 C9 -167.6(5)
C14 Y1 C4 C9 -176.6(4)
C3 Y1 C4 C9 -129.7(5)
C12 Y1 C4 C9 131.2(4)
C1 Y1 C4 C9 152.3(5)
C5 Y1 C4 C9 115.3(5)
C16 Y1 C4 C9 99.2(4)
C15 Y1 C4 C9 90.3(6)
N1 Y1 C4 C5 -169.5(3)
C13 Y1 C4 C5 49.8(3)
C2 Y1 C4 C5 77.1(3)
C14 Y1 C4 C5 68.1(5)
C3 Y1 C4 C5 115.0(4)
C12 Y1 C4 C5 15.9(3)
C1 Y1 C4 C5 36.9(3)
C16 Y1 C4 C5 -16.2(4)
C15 Y1 C4 C5 -25.0(6)
C2 C1 C5 C6 178.4(5)
C10 C1 C5 C6 -2.6(9)
Y1 C1 C5 C6 -114.5(5)
C2 C1 C5 C4 0.6(5)
C10 C1 C5 C4 179.6(4)
Y1 C1 C5 C4 67.7(3)
C2 C1 C5 Y1 -67.1(3)
C10 C1 C5 Y1 111.9(5)
C3 C4 C5 C1 -1.3(5)
C9 C4 C5 C1 178.0(4)
Y1 C4 C5 C1 -67.1(3)
C3 C4 C5 C6 -179.4(4)
C9 C4 C5 C6 -0.1(7)
Y1 C4 C5 C6 114.8(4)
C3 C4 C5 Y1 65.8(3)
C9 C4 C5 Y1 -114.9(4)
N1 Y1 C5 C1 127.6(3)
C13 Y1 C5 C1 -26.8(3)
C2 Y1 C5 C1 37.8(3)
C14 Y1 C5 C1 -33.7(4)
C3 Y1 C5 C1 78.0(3)
C12 Y1 C5 C1 -51.5(3)
C4 Y1 C5 C1 114.2(4)
C16 Y1 C5 C1 -78.1(3)
C15 Y1 C5 C1 -76.0(3)
N1 Y1 C5 C6 -101.6(4)
C13 Y1 C5 C6 103.9(4)
C2 Y1 C5 C6 168.6(5)
C14 Y1 C5 C6 97.1(4)
C3 Y1 C5 C6 -151.2(5)
C12 Y1 C5 C6 79.3(4)
C1 Y1 C5 C6 130.8(5)
C4 Y1 C5 C6 -115.1(5)
C16 Y1 C5 C6 52.6(4)
C15 Y1 C5 C6 54.8(4)
N1 Y1 C5 C4 13.5(3)
C13 Y1 C5 C4 -141.0(3)
C2 Y1 C5 C4 -76.4(3)
C14 Y1 C5 C4 -147.8(3)
C3 Y1 C5 C4 -36.2(3)
C12 Y1 C5 C4 -165.7(3)
C1 Y1 C5 C4 -114.2(4)
C16 Y1 C5 C4 167.7(3)
C15 Y1 C5 C4 169.8(3)
C1 C5 C6 C7 -177.4(5)
C4 C5 C6 C7 0.1(7)
Y1 C5 C6 C7 88.1(5)
C5 C6 C7 C8 0.1(7)
C6 C7 C8 C9 -0.4(8)
C7 C8 C9 C4 0.4(7)
C3 C4 C9 C8 178.9(5)
C5 C4 C9 C8 -0.2(7)
Y1 C4 C9 C8 -87.3(5)
C2 C1 C10 C11 113.2(6)
C5 C1 C10 C11 -65.6(7)
Y1 C1 C10 C11 25.1(6)
C1 C10 C11 C12 -45.5(6)
C10 C11 C12 C13 -43.1(7)
C10 C11 C12 C16 133.8(5)
C10 C11 C12 Y1 43.1(5)
N1 Y1 C12 C13 -50.8(4)
C2 Y1 C12 C13 77.1(3)
C14 Y1 C12 C13 -35.7(3)
C3 Y1 C12 C13 85.7(3)
C1 Y1 C12 C13 102.0(3)
C5 Y1 C12 C13 128.1(3)
C4 Y1 C12 C13 119.9(3)
C16 Y1 C12 C13 -111.3(4)
C15 Y1 C12 C13 -75.3(3)
N1 Y1 C12 C16 60.6(4)
C13 Y1 C12 C16 111.3(4)
C2 Y1 C12 C16 -171.6(3)
C14 Y1 C12 C16 75.6(3)
C3 Y1 C12 C16 -163.0(3)
C1 Y1 C12 C16 -146.7(3)
C5 Y1 C12 C16 -120.6(3)
C4 Y1 C12 C16 -128.8(3)
C15 Y1 C12 C16 36.1(3)
N1 Y1 C12 C11 -174.3(3)
C13 Y1 C12 C11 -123.5(5)
C2 Y1 C12 C11 -46.4(4)
C14 Y1 C12 C11 -159.2(4)
C3 Y1 C12 C11 -37.8(4)
C1 Y1 C12 C11 -21.5(4)
C5 Y1 C12 C11 4.6(4)
C4 Y1 C12 C11 -3.7(4)
C16 Y1 C12 C11 125.2(5)
C15 Y1 C12 C11 161.2(4)
C16 C12 C13 C14 -2.4(5)
C11 C12 C13 C14 175.1(5)
Y1 C12 C13 C14 67.7(4)
C16 C12 C13 Y1 -70.1(3)
C11 C12 C13 Y1 107.4(5)
N1 Y1 C13 C14 32.5(3)
C2 Y1 C13 C14 144.3(3)
C3 Y1 C13 C14 135.8(3)
C12 Y1 C13 C14 -116.5(4)
C1 Y1 C13 C14 175.7(3)
C5 Y1 C13 C14 -170.4(3)
C4 Y1 C13 C14 165.4(3)
C16 Y1 C13 C14 -78.1(3)
C15 Y1 C13 C14 -37.6(3)
N1 Y1 C13 C12 149.0(3)
C2 Y1 C13 C12 -99.2(3)
C14 Y1 C13 C12 116.5(4)
C3 Y1 C13 C12 -107.7(3)
C1 Y1 C13 C12 -67.8(3)
C5 Y1 C13 C12 -53.9(3)
C4 Y1 C13 C12 -78.1(3)
C16 Y1 C13 C12 38.4(3)
C15 Y1 C13 C12 78.9(3)
C12 C13 C14 C15 2.6(6)
Y1 C13 C14 C15 70.9(3)
C12 C13 C14 Y1 -68.2(3)
N1 Y1 C14 C13 -152.6(3)
C2 Y1 C14 C13 -36.6(3)
C3 Y1 C14 C13 -58.4(4)
C12 Y1 C14 C13 35.9(3)
C1 Y1 C14 C13 -4.4(3)
C5 Y1 C14 C13 13.0(4)
C4 Y1 C14 C13 -29.5(5)
C16 Y1 C14 C13 75.7(3)
C15 Y1 C14 C13 113.0(4)
N1 Y1 C14 C15 94.4(3)
C13 Y1 C14 C15 -113.0(4)
C2 Y1 C14 C15 -149.6(3)
C3 Y1 C14 C15 -171.4(3)
C12 Y1 C14 C15 -77.1(3)
C1 Y1 C14 C15 -117.4(3)
C5 Y1 C14 C15 -100.0(3)
C4 Y1 C14 C15 -142.5(4)
C16 Y1 C14 C15 -37.3(3)
C13 C14 C15 C20 179.5(5)
Y1 C14 C15 C20 -112.0(5)
C13 C14 C15 C16 -1.8(5)
Y1 C14 C15 C16 66.7(3)
C13 C14 C15 Y1 -68.5(3)
N1 Y1 C15 C14 -88.5(3)
C13 Y1 C15 C14 37.6(3)
C2 Y1 C15 C14 40.1(4)
C3 Y1 C15 C14 19.4(6)
C12 Y1 C15 C14 77.8(3)
C1 Y1 C15 C14 74.9(3)
C5 Y1 C15 C14 109.6(3)
C4 Y1 C15 C14 126.7(5)
C16 Y1 C15 C14 113.7(4)
N1 Y1 C15 C20 42.0(4)
C13 Y1 C15 C20 168.1(5)
C2 Y1 C15 C20 170.6(3)
C14 Y1 C15 C20 130.5(5)
C3 Y1 C15 C20 149.9(4)
C12 Y1 C15 C20 -151.7(5)
C1 Y1 C15 C20 -154.6(4)
C5 Y1 C15 C20 -119.9(4)
C4 Y1 C15 C20 -102.8(6)
C16 Y1 C15 C20 -115.8(5)
N1 Y1 C15 C16 157.8(3)
C13 Y1 C15 C16 -76.1(3)
C2 Y1 C15 C16 -73.6(3)
C14 Y1 C15 C16 -113.7(4)
C3 Y1 C15 C16 -94.3(5)
C12 Y1 C15 C16 -35.9(3)
C1 Y1 C15 C16 -38.8(3)
C5 Y1 C15 C16 -4.1(4)
C4 Y1 C15 C16 13.0(6)
C13 C12 C16 C17 -177.1(5)
C11 C12 C16 C17 5.4(8)
Y1 C12 C16 C17 115.1(5)
C13 C12 C16 C15 1.2(5)
C11 C12 C16 C15 -176.3(4)
Y1 C12 C16 C15 -66.6(3)
C13 C12 C16 Y1 67.8(3)
C11 C12 C16 Y1 -109.7(5)
C14 C15 C16 C12 0.3(5)
C20 C15 C16 C12 179.2(4)
Y1 C15 C16 C12 65.3(3)
C14 C15 C16 C17 178.9(4)
C20 C15 C16 C17 -2.2(7)
Y1 C15 C16 C17 -116.2(4)
C14 C15 C16 Y1 -65.0(3)
C20 C15 C16 Y1 114.0(4)
N1 Y1 C16 C12 -143.2(3)
C13 Y1 C16 C12 -38.6(3)
C2 Y1 C16 C12 9.4(3)
C14 Y1 C16 C12 -78.9(3)
C3 Y1 C16 C12 27.3(4)
C1 Y1 C16 C12 30.4(3)
C5 Y1 C16 C12 60.8(3)
C4 Y1 C16 C12 69.3(3)
C15 Y1 C16 C12 -116.1(4)
N1 Y1 C16 C17 87.5(4)
C13 Y1 C16 C17 -168.0(5)
C2 Y1 C16 C17 -119.9(4)
C14 Y1 C16 C17 151.8(5)
C3 Y1 C16 C17 -102.1(4)
C12 Y1 C16 C17 -129.3(6)
C1 Y1 C16 C17 -99.0(4)
C5 Y1 C16 C17 -68.6(4)
C4 Y1 C16 C17 -60.1(5)
C15 Y1 C16 C17 114.6(5)
N1 Y1 C16 C15 -27.1(3)
C13 Y1 C16 C15 77.5(3)
C2 Y1 C16 C15 125.5(3)
C14 Y1 C16 C15 37.2(3)
C3 Y1 C16 C15 143.4(3)
C12 Y1 C16 C15 116.1(4)
C1 Y1 C16 C15 146.5(3)
C5 Y1 C16 C15 176.9(3)
C4 Y1 C16 C15 -174.6(3)
C12 C16 C17 C18 178.6(5)
C15 C16 C17 C18 0.4(7)
Y1 C16 C17 C18 -87.8(5)
C16 C17 C18 C19 0.5(7)
C17 C18 C19 C20 0.3(8)
C18 C19 C20 C15 -2.1(7)
C14 C15 C20 C19 -178.4(5)
C16 C15 C20 C19 3.0(7)
Y1 C15 C20 C19 90.4(5)
N2 Y2 C27 C28 -41.9(4)
C39 Y2 C27 C28 80.7(3)
C38 Y2 C27 C28 105.0(4)
C29 Y2 C27 C28 -36.0(3)
C40 Y2 C27 C28 87.8(3)
C42 Y2 C27 C28 131.8(3)
C31 Y2 C27 C28 -111.8(4)
C41 Y2 C27 C28 121.8(3)
C30 Y2 C27 C28 -75.8(3)
N2 Y2 C27 C31 69.9(4)
C39 Y2 C27 C31 -167.5(3)
C28 Y2 C27 C31 111.8(4)
C38 Y2 C27 C31 -143.2(4)
C29 Y2 C27 C31 75.8(3)
C40 Y2 C27 C31 -160.4(3)
C42 Y2 C27 C31 -116.4(3)
C41 Y2 C27 C31 -126.4(3)
C30 Y2 C27 C31 36.0(3)
N2 Y2 C27 C36 -167.7(3)
C39 Y2 C27 C36 -45.1(4)
C28 Y2 C27 C36 -125.7(6)
C38 Y2 C27 C36 -20.7(4)
C29 Y2 C27 C36 -161.7(5)
C40 Y2 C27 C36 -37.9(5)
C42 Y2 C27 C36 6.0(4)
C31 Y2 C27 C36 122.4(6)
C41 Y2 C27 C36 -4.0(5)
C30 Y2 C27 C36 158.4(5)
C31 C27 C28 C29 -1.1(6)
C36 C27 C28 C29 173.9(5)
Y2 C27 C28 C29 68.4(4)
C31 C27 C28 Y2 -69.4(3)
C36 C27 C28 Y2 105.6(6)
N2 Y2 C28 C29 36.9(4)
C39 Y2 C28 C29 147.4(4)
C38 Y2 C28 C29 178.4(4)
C27 Y2 C28 C29 -115.9(5)
C40 Y2 C28 C29 138.1(3)
C42 Y2 C28 C29 -167.0(3)
C31 Y2 C28 C29 -77.4(3)
C41 Y2 C28 C29 167.2(3)
C30 Y2 C28 C29 -37.4(3)
N2 Y2 C28 C27 152.8(3)
C39 Y2 C28 C27 -96.7(3)
C38 Y2 C28 C27 -65.7(3)
C29 Y2 C28 C27 115.9(5)
C40 Y2 C28 C27 -106.0(3)
C42 Y2 C28 C27 -51.1(3)
C31 Y2 C28 C27 38.5(3)
C41 Y2 C28 C27 -76.9(3)
C30 Y2 C28 C27 78.4(3)
C27 C28 C29 C30 1.6(6)
Y2 C28 C29 C30 70.0(3)
C27 C28 C29 Y2 -68.3(4)
N2 Y2 C29 C28 -147.4(3)
C39 Y2 C29 C28 -34.4(4)
C38 Y2 C29 C28 -1.6(4)
C27 Y2 C29 C28 36.3(3)
C40 Y2 C29 C28 -56.5(4)
C42 Y2 C29 C28 18.3(4)
C31 Y2 C29 C28 76.7(3)
C41 Y2 C29 C28 -27.1(6)
C30 Y2 C29 C28 113.6(5)
N2 Y2 C29 C30 99.0(3)
C39 Y2 C29 C30 -148.0(3)
C28 Y2 C29 C30 -113.6(5)
C38 Y2 C29 C30 -115.2(3)
C27 Y2 C29 C30 -77.3(3)
C40 Y2 C29 C30 -170.1(3)
C42 Y2 C29 C30 -95.3(3)
C31 Y2 C29 C30 -36.9(3)
C41 Y2 C29 C30 -140.7(4)
C28 C29 C30 C35 176.3(5)
Y2 C29 C30 C35 -116.0(6)
C28 C29 C30 C31 -1.5(5)
Y2 C29 C30 C31 66.1(3)
C28 C29 C30 Y2 -67.6(4)
N2 Y2 C30 C35 48.4(4)
C39 Y2 C30 C35 174.8(4)
C28 Y2 C30 C35 168.1(5)
C38 Y2 C30 C35 -150.8(4)
C29 Y2 C30 C35 130.9(6)
C27 Y2 C30 C35 -151.7(5)
C40 Y2 C30 C35 155.0(5)
C42 Y2 C30 C35 -113.9(4)
C31 Y2 C30 C35 -115.1(6)
C41 Y2 C30 C35 -96.2(6)
N2 Y2 C30 C31 163.5(3)
C39 Y2 C30 C31 -70.1(4)
C28 Y2 C30 C31 -76.8(3)
C38 Y2 C30 C31 -35.8(4)
C29 Y2 C30 C31 -114.0(4)
C27 Y2 C30 C31 -36.7(3)
C40 Y2 C30 C31 -90.0(6)
C42 Y2 C30 C31 1.2(4)
C41 Y2 C30 C31 18.9(6)
N2 Y2 C30 C29 -82.5(3)
C39 Y2 C30 C29 43.9(4)
C28 Y2 C30 C29 37.2(3)
C38 Y2 C30 C29 78.2(4)
C27 Y2 C30 C29 77.4(3)
C40 Y2 C30 C29 24.1(7)
C42 Y2 C30 C29 115.2(3)
C31 Y2 C30 C29 114.0(4)
C41 Y2 C30 C29 132.9(5)
C35 C30 C31 C32 1.1(7)
C29 C30 C31 C32 179.4(4)
Y2 C30 C31 C32 -115.7(5)
C35 C30 C31 C27 -177.4(4)
C29 C30 C31 C27 0.9(5)
Y2 C30 C31 C27 65.8(4)
C35 C30 C31 Y2 116.8(4)
C29 C30 C31 Y2 -65.0(3)
C28 C27 C31 C32 -178.1(5)
C36 C27 C31 C32 6.6(9)
Y2 C27 C31 C32 114.2(6)
C28 C27 C31 C30 0.1(6)
C36 C27 C31 C30 -175.2(5)
Y2 C27 C31 C30 -67.6(3)
C28 C27 C31 Y2 67.7(4)
C36 C27 C31 Y2 -107.5(5)
N2 Y2 C31 C32 95.3(4)
C39 Y2 C31 C32 -114.9(4)
C28 Y2 C31 C32 -167.3(5)
C38 Y2 C31 C32 -95.4(4)
C29 Y2 C31 C32 152.7(5)
C27 Y2 C31 C32 -129.1(6)
C40 Y2 C31 C32 -97.6(5)
C42 Y2 C31 C32 -63.7(4)
C41 Y2 C31 C32 -56.5(5)
C30 Y2 C31 C32 115.4(5)
N2 Y2 C31 C30 -20.0(3)
C39 Y2 C31 C30 129.7(3)
C28 Y2 C31 C30 77.3(3)
C38 Y2 C31 C30 149.2(3)
C29 Y2 C31 C30 37.3(3)
C27 Y2 C31 C30 115.5(5)
C40 Y2 C31 C30 147.0(3)
C42 Y2 C31 C30 -179.1(3)
C41 Y2 C31 C30 -171.9(3)
N2 Y2 C31 C27 -135.6(3)
C39 Y2 C31 C27 14.2(4)
C28 Y2 C31 C27 -38.2(3)
C38 Y2 C31 C27 33.7(4)
C29 Y2 C31 C27 -78.3(3)
C40 Y2 C31 C27 31.4(5)
C42 Y2 C31 C27 65.3(3)
C41 Y2 C31 C27 72.6(4)
C30 Y2 C31 C27 -115.5(5)
C30 C31 C32 C33 -2.0(7)
C27 C31 C32 C33 176.0(5)
Y2 C31 C32 C33 -91.1(5)
C31 C32 C33 C34 0.3(8)
C32 C33 C34 C35 2.5(8)
C33 C34 C35 C30 -3.4(8)
C31 C30 C35 C34 1.6(7)
C29 C30 C35 C34 -176.1(5)
Y2 C30 C35 C34 89.5(5)
C28 C27 C36 C37 -45.6(9)
C31 C27 C36 C37 128.5(6)
Y2 C27 C36 C37 40.5(7)
C27 C36 C37 C38 -42.3(9)
C36 C37 C38 C39 111.3(8)
C36 C37 C38 C42 -67.3(8)
C36 C37 C38 Y2 21.8(9)
N2 Y2 C38 C39 20.9(5)
C28 Y2 C38 C39 -96.2(4)
C29 Y2 C38 C39 -95.3(4)
C27 Y2 C38 C39 -126.7(4)
C40 Y2 C38 C39 33.4(4)
C42 Y2 C38 C39 110.7(5)
C31 Y2 C38 C39 -144.9(4)
C41 Y2 C38 C39 72.6(4)
C30 Y2 C38 C39 -127.5(4)
N2 Y2 C38 C42 -89.8(4)
C39 Y2 C38 C42 -110.7(5)
C28 Y2 C38 C42 153.1(4)
C29 Y2 C38 C42 154.0(3)
C27 Y2 C38 C42 122.5(4)
C40 Y2 C38 C42 -77.3(3)
C31 Y2 C38 C42 104.4(3)
C41 Y2 C38 C42 -38.1(3)
C30 Y2 C38 C42 121.8(3)
N2 Y2 C38 C37 147.8(5)
C39 Y2 C38 C37 126.9(8)
C28 Y2 C38 C37 30.7(6)
C29 Y2 C38 C37 31.6(6)
C27 Y2 C38 C37 0.1(5)
C40 Y2 C38 C37 160.3(7)
C42 Y2 C38 C37 -122.4(8)
C31 Y2 C38 C37 -18.0(6)
C41 Y2 C38 C37 -160.5(7)
C30 Y2 C38 C37 -0.6(7)
C42 C38 C39 C40 0.6(6)
C37 C38 C39 C40 -178.2(5)
Y2 C38 C39 C40 -68.3(5)
C42 C38 C39 Y2 69.0(3)
C37 C38 C39 Y2 -109.8(6)
N2 Y2 C39 C40 -47.0(4)
C28 Y2 C39 C40 -162.3(4)
C38 Y2 C39 C40 119.1(6)
C29 Y2 C39 C40 -145.3(4)
C27 Y2 C39 C40 166.9(4)
C42 Y2 C39 C40 79.2(4)
C31 Y2 C39 C40 159.6(4)
C41 Y2 C39 C40 38.4(4)
C30 Y2 C39 C40 -167.5(3)
N2 Y2 C39 C38 -166.0(3)
C28 Y2 C39 C38 78.7(4)
C29 Y2 C39 C38 95.6(4)
C27 Y2 C39 C38 47.8(4)
C40 Y2 C39 C38 -119.1(6)
C42 Y2 C39 C38 -39.9(3)
C31 Y2 C39 C38 40.5(4)
C41 Y2 C39 C38 -80.7(4)
C30 Y2 C39 C38 73.5(4)
C38 C39 C40 C41 -2.4(7)
Y2 C39 C40 C41 -70.0(4)
C38 C39 C40 Y2 67.5(4)
N2 Y2 C40 C39 137.1(4)
C28 Y2 C40 C39 18.9(5)
C38 Y2 C40 C39 -35.1(4)
C29 Y2 C40 C39 46.2(5)
C27 Y2 C40 C39 -14.6(5)
C42 Y2 C40 C39 -76.5(4)
C31 Y2 C40 C39 -32.2(6)
C41 Y2 C40 C39 -112.2(6)
C30 Y2 C40 C39 29.8(8)
N2 Y2 C40 C41 -110.7(4)
C39 Y2 C40 C41 112.2(6)
C28 Y2 C40 C41 131.1(3)
C38 Y2 C40 C41 77.1(4)
C29 Y2 C40 C41 158.4(3)
C27 Y2 C40 C41 97.6(4)
C42 Y2 C40 C41 35.7(3)
C31 Y2 C40 C41 80.0(5)
C30 Y2 C40 C41 142.0(5)
C39 C40 C41 C46 -173.4(5)
Y2 C40 C41 C46 118.6(5)
C39 C40 C41 C42 3.3(6)
Y2 C40 C41 C42 -64.7(3)
C39 C40 C41 Y2 68.0(4)
N2 Y2 C41 C40 72.1(4)
C39 Y2 C41 C40 -37.2(4)
C28 Y2 C41 C40 -63.7(4)
C38 Y2 C41 C40 -77.8(4)
C29 Y2 C41 C40 -46.4(6)
C27 Y2 C41 C40 -97.8(4)
C42 Y2 C41 C40 -117.4(5)
C31 Y2 C41 C40 -131.2(4)
C30 Y2 C41 C40 -143.8(5)
N2 Y2 C41 C46 -56.6(4)
C39 Y2 C41 C46 -166.0(6)
C28 Y2 C41 C46 167.5(4)
C38 Y2 C41 C46 153.4(5)
C29 Y2 C41 C46 -175.2(4)
C27 Y2 C41 C46 133.5(4)
C40 Y2 C41 C46 -128.8(6)
C42 Y2 C41 C46 113.9(5)
C31 Y2 C41 C46 100.0(4)
C30 Y2 C41 C46 87.4(6)
N2 Y2 C41 C42 -170.5(3)
C39 Y2 C41 C42 80.2(4)
C28 Y2 C41 C42 53.6(4)
C38 Y2 C41 C42 39.6(3)
C29 Y2 C41 C42 70.9(5)
C27 Y2 C41 C42 19.6(3)
C40 Y2 C41 C42 117.4(5)
C31 Y2 C41 C42 -13.8(4)
C30 Y2 C41 C42 -26.5(6)
C40 C41 C42 C43 179.7(5)
C46 C41 C42 C43 -3.1(7)
Y2 C41 C42 C43 115.1(4)
C40 C41 C42 C38 -2.9(5)
C46 C41 C42 C38 174.3(4)
Y2 C41 C42 C38 -67.5(3)
C40 C41 C42 Y2 64.6(4)
C46 C41 C42 Y2 -118.2(4)
C39 C38 C42 C43 178.2(6)
C37 C38 C42 C43 -3.0(9)
Y2 C38 C42 C43 -113.8(6)
C39 C38 C42 C41 1.4(5)
C37 C38 C42 C41 -179.7(5)
Y2 C38 C42 C41 69.4(3)
C39 C38 C42 Y2 -68.0(4)
C37 C38 C42 Y2 110.9(5)
N2 Y2 C42 C43 -103.4(4)
C39 Y2 C42 C43 171.2(6)
C28 Y2 C42 C43 105.5(4)
C38 Y2 C42 C43 133.0(6)
C29 Y2 C42 C43 95.8(5)
C27 Y2 C42 C43 81.7(4)
C40 Y2 C42 C43 -150.7(5)
C31 Y2 C42 C43 53.6(4)
C41 Y2 C42 C43 -115.8(5)
C30 Y2 C42 C43 53.0(5)
N2 Y2 C42 C41 12.4(4)
C39 Y2 C42 C41 -72.9(4)
C28 Y2 C42 C41 -138.7(3)
C38 Y2 C42 C41 -111.1(5)
C29 Y2 C42 C41 -148.4(3)
C27 Y2 C42 C41 -162.4(3)
C40 Y2 C42 C41 -34.9(3)
C31 Y2 C42 C41 169.4(3)
C30 Y2 C42 C41 168.8(3)
N2 Y2 C42 C38 123.6(4)
C39 Y2 C42 C38 38.2(4)
C28 Y2 C42 C38 -27.6(4)
C29 Y2 C42 C38 -37.3(5)
C27 Y2 C42 C38 -51.3(4)
C40 Y2 C42 C38 76.3(4)
C31 Y2 C42 C38 -79.5(4)
C41 Y2 C42 C38 111.1(5)
C30 Y2 C42 C38 -80.1(4)
C41 C42 C43 C44 3.0(8)
C38 C42 C43 C44 -173.4(5)
Y2 C42 C43 C44 92.0(6)
C42 C43 C44 C45 -1.1(8)
C43 C44 C45 C46 -0.9(8)
C44 C45 C46 C41 0.7(8)
C40 C41 C46 C45 177.8(5)
C42 C41 C46 C45 1.2(7)
Y2 C41 C46 C45 -86.5(6)
Si1 N1 Si2 C24 7.2(10)
Si2' N1 Si2 C24 -87.7(13)
Si2" N1 Si2 C24 88(7)
Y1 N1 Si2 C24 176.6(8)
Si1 N1 Si2 C26 -114.4(7)
Si2' N1 Si2 C26 150.7(14)
Si2" N1 Si2 C26 -33(7)
Y1 N1 Si2 C26 55.0(9)
Si1 N1 Si2 C25 126.5(7)
Si2' N1 Si2 C25 31.6(10)
Si2" N1 Si2 C25 -152(7)
Y1 N1 Si2 C25 -64.0(9)
Si1 N1 Si2' C24' 74.2(7)
Si2 N1 Si2' C24' 178.6(13)
Si2" N1 Si2' C24' 177.9(11)
Y1 N1 Si2' C24' -76.2(7)
Si1 N1 Si2' C26' -47.6(8)
Si2 N1 Si2' C26' 56.8(12)
Si2" N1 Si2' C26' 56.1(10)
Y1 N1 Si2' C26' 162.0(7)
Si1 N1 Si2' C25' -164.7(7)
Si2 N1 Si2' C25' -60.2(12)
Si2" N1 Si2' C25' -60.9(10)
Y1 N1 Si2' C25' 44.9(8)
Si1 N1 Si2" C25" 59.8(9)
Si2' N1 Si2" C25" -39.6(8)
Si2 N1 Si2" C25" -43(7)
Y1 N1 Si2" C25" -138.9(7)
Si1 N1 Si2" C24" -61.9(9)
Si2' N1 Si2" C24" -161.2(12)
Si2 N1 Si2" C24" -165(7)
Y1 N1 Si2" C24" 99.4(8)
Si1 N1 Si2" C26" 178.2(8)
Si2' N1 Si2" C26" 78.8(10)
Si2 N1 Si2" C26" 75(7)
Y1 N1 Si2" C26" -20.5(9)
